data_7713823
loop_
_publ_author_name
'Horrer, G\"unther'
'Luff, Martin Simon'
'Radius, Udo'

_publ_section_title
;
 N Heterocyclic Carbene and Cyclic (Alkyl)(Amino)Carbene ligated
 Half-Sandwich Complexes of Chromium(II) and Chromium(I)
;
_journal_name_full 'Dalton Transactions'
_journal_paper_doi 10.1039/D3DT02123H
_journal_year 2023
_chemical_formula_moiety 'C30 H56 Cl4 Cr2 N4 O2'
_chemical_formula_sum 'C30 H56 Cl4 Cr2 N4 O2'
_chemical_formula_weight 750.58
_space_group_crystal_system triclinic
_space_group_IT_number 2
_space_group_name_Hall '-P 1'
_space_group_name_H-M_alt 'P -1'
_atom_sites_solution_hydrogens geom
_atom_sites_solution_primary dual
_atom_sites_solution_secondary difmap
_audit_creation_method SHELXL-2018/3
_audit_update_record
;
2023-07-06 deposited with the CCDC.	2023-08-22 downloaded from the CCDC.
;
_cell_angle_alpha 104.3170(10)
_cell_angle_beta 108.8080(10)
_cell_angle_gamma 100.6240(10)
_cell_formula_units_Z 1
_cell_length_a 9.7853(2)
_cell_length_b 9.8595(2)
_cell_length_c 10.5749(2)
_cell_measurement_reflns_used 14050
_cell_measurement_temperature 100(2)
_cell_measurement_theta_max 77.2520
_cell_measurement_theta_min 4.6960
_cell_volume 896.15(3)
_computing_cell_refinement 'CrysAlisPro 1.171.40.53 (Rigaku OD, 2019)'
_computing_data_collection 'CrysAlisPro 1.171.40.53 (Rigaku OD, 2019)'
_computing_data_reduction 'CrysAlisPro 1.171.40.53 (Rigaku OD, 2019)'
_computing_molecular_graphics 'ShelXLe (Huebschle et all, 2011)'
_computing_publication_material 'SHELXL-2014/6 (Sheldrick, 2014)'
_computing_structure_refinement 'SHELXL-2018/3 (Sheldrick, 2018)'
_computing_structure_solution 'SHELXT 2014/5 (Sheldrick, 2014)'
_diffrn_ambient_temperature 100(2)
_diffrn_detector_area_resol_mean 10.0000
_diffrn_measured_fraction_theta_full 0.999
_diffrn_measured_fraction_theta_max 0.993
_diffrn_measurement_device_type 'XtaLAB Synergy, Dualflex, HyPix'
_diffrn_measurement_method '\w scans'
_diffrn_radiation_type CuK\a
_diffrn_radiation_wavelength 1.54184
_diffrn_reflns_av_R_equivalents 0.0420
_diffrn_reflns_av_unetI/netI 0.0253
_diffrn_reflns_Laue_measured_fraction_full 0.999
_diffrn_reflns_Laue_measured_fraction_max 0.993
_diffrn_reflns_limit_h_max 12
_diffrn_reflns_limit_h_min -11
_diffrn_reflns_limit_k_max 12
_diffrn_reflns_limit_k_min -12
_diffrn_reflns_limit_l_max 13
_diffrn_reflns_limit_l_min -13
_diffrn_reflns_number 18361
_diffrn_reflns_point_group_measured_fraction_full 0.999
_diffrn_reflns_point_group_measured_fraction_max 0.993
_diffrn_reflns_theta_full 72.000
_diffrn_reflns_theta_max 74.473
_diffrn_reflns_theta_min 4.679
_diffrn_source 'micro-focus sealed X-ray tube'
_exptl_absorpt_coefficient_mu 7.989
_exptl_absorpt_correction_T_max 0.881
_exptl_absorpt_correction_T_min 0.077
_exptl_absorpt_correction_type gaussian
_exptl_absorpt_process_details
;
CrysAlisPro 1.171.41.93a (Rigaku Oxford Diffraction, 2020)
Numerical absorption correction based on gaussian integration over
a multifaceted crystal model
Empirical absorption correction using spherical harmonics,
implemented in SCALE3 ABSPACK scaling algorithm.
;
_exptl_crystal_colour 'clear blue'
_exptl_crystal_density_diffrn 1.391
_exptl_crystal_description block
_exptl_crystal_F_000 396
_exptl_crystal_size_max 0.329
_exptl_crystal_size_mid 0.256
_exptl_crystal_size_min 0.150
_refine_diff_density_max 0.469
_refine_diff_density_min -0.745
_refine_diff_density_rms 0.069
_refine_ls_extinction_method none
_refine_ls_goodness_of_fit_ref 1.049
_refine_ls_hydrogen_treatment constr
_refine_ls_matrix_type full
_refine_ls_number_parameters 196
_refine_ls_number_reflns 3651
_refine_ls_number_restraints 0
_refine_ls_restrained_S_all 1.049
_refine_ls_R_factor_all 0.0323
_refine_ls_R_factor_gt 0.0317
_refine_ls_shift/su_max 0.001
_refine_ls_shift/su_mean 0.000
_refine_ls_structure_factor_coef Fsqd
_refine_ls_weighting_details 'w=1/[\s^2^(Fo^2^)+(0.0609P)^2^+0.1668P] where P=(Fo^2^+2Fc^2^)/3'
_refine_ls_weighting_scheme calc
_refine_ls_wR_factor_gt 0.0873
_refine_ls_wR_factor_ref 0.0878
_reflns_Friedel_coverage 0.000
_reflns_number_gt 3520
_reflns_number_total 3651
_reflns_threshold_expression 'I > 2\s(I)'
_cod_data_source_file d3dt02123h2.cif
_cod_data_source_block compound_1
_cod_database_code 7713823
_shelx_shelxl_version_number 2018/3
_shelx_space_group_comment
;
The symmetry employed for this shelxl refinement is uniquely defined
by the following loop, which should always be used as a source of
symmetry information in preference to the above space-group names.
They are only intended as comments.
;

loop_
_space_group_symop_operation_xyz
'x, y, z'
'-x, -y, -z'

loop_
_atom_site_label
_atom_site_type_symbol
_atom_site_fract_x
_atom_site_fract_y
_atom_site_fract_z
_atom_site_U_iso_or_equiv
_atom_site_adp_type
_atom_site_occupancy
_atom_site_site_symmetry_order
_atom_site_calc_flag
_atom_site_refinement_flags_posn
_atom_site_refinement_flags_adp
_atom_site_refinement_flags_occupancy
_atom_site_disorder_assembly
_atom_site_disorder_group
Cr1_1 Cr 0.89708(2) 0.55549(2) 0.35479(2) 0.01349(10) Uani 1 1 d . . . . .
Cl2_1 Cl 0.84014(4) 0.42387(4) 0.50492(4) 0.01812(11) Uani 1 1 d . . . . .
Cl1_1 Cl 0.96516(4) 0.70422(4) 0.22937(4) 0.01923(11) Uani 1 1 d . . . . .
O1_2 O 0.88317(13) 0.34405(12) 0.18791(11) 0.0201(2) Uani 1 1 d . . . . .
C2_2 C 0.9122(2) 0.11374(19) 0.09338(19) 0.0278(4) Uani 1 1 d . . . . .
H2A_2 H 0.872694 0.009049 0.079973 0.033 Uiso 1 1 calc R U . . .
H2AB_2 H 1.018956 0.134827 0.104007 0.033 Uiso 1 1 calc R U . . .
C3_2 C 0.8177(2) 0.15555(19) -0.02807(18) 0.0273(4) Uani 1 1 d . . . . .
H3A_2 H 0.849531 0.132896 -0.108857 0.033 Uiso 1 1 calc R U . . .
H3AB_2 H 0.709177 0.104498 -0.060713 0.033 Uiso 1 1 calc R U . . .
C4_2 C 0.84991(18) 0.31889(17) 0.03813(16) 0.0193(3) Uani 1 1 d . . . . .
H4A_2 H 0.937107 0.372838 0.024629 0.023 Uiso 1 1 calc R U . . .
H4AB_2 H 0.761243 0.351221 -0.004782 0.023 Uiso 1 1 calc R U . . .
C1_2 C 0.8945(2) 0.21107(18) 0.21901(19) 0.0270(4) Uani 1 1 d . . . . .
H1A_2 H 0.802544 0.164163 0.230198 0.032 Uiso 1 1 calc R U . . .
H1AB_2 H 0.982870 0.231466 0.307131 0.032 Uiso 1 1 calc R U . . .
C1_3 C 0.67695(16) 0.58489(16) 0.30606(15) 0.0148(3) Uani 1 1 d . . . . .
N1_3 N 0.54075(13) 0.48265(13) 0.23647(13) 0.0149(3) Uani 1 1 d . . . . .
C2_3 C 0.42376(17) 0.54262(16) 0.24540(16) 0.0172(3) Uani 1 1 d . . . . .
N2_3 N 0.64526(14) 0.71027(13) 0.35764(13) 0.0156(3) Uani 1 1 d . . . . .
C3_3 C 0.49036(17) 0.68657(16) 0.32190(16) 0.0172(3) Uani 1 1 d . . . . .
C4_3 C 0.26100(17) 0.45933(18) 0.18534(17) 0.0212(3) Uani 1 1 d . . . . .
H4A_3 H 0.201360 0.526998 0.199968 0.032 Uiso 1 1 calc R U . . .
H4B_3 H 0.245826 0.387491 0.232785 0.032 Uiso 1 1 calc R U . . .
H4C_3 H 0.228808 0.408728 0.083786 0.032 Uiso 1 1 calc R U . . .
C5_3 C 0.41527(18) 0.80041(18) 0.36124(18) 0.0222(3) Uani 1 1 d . . . . .
H5A_3 H 0.437671 0.877842 0.321743 0.033 Uiso 1 1 calc R U . . .
H5B_3 H 0.452974 0.842231 0.464518 0.033 Uiso 1 1 calc R U . . .
H5C_3 H 0.306017 0.755633 0.323182 0.033 Uiso 1 1 calc R U . . .
C1_4 C 0.52805(17) 0.32947(16) 0.16366(16) 0.0182(3) Uani 1 1 d . . . . .
H1_4 H 0.633305 0.324116 0.181074 0.022 Uiso 1 1 calc R U . . .
C2_4 C 0.4616(2) 0.22480(18) 0.22785(19) 0.0265(4) Uani 1 1 d . . . . .
H2A_4 H 0.482146 0.131028 0.197811 0.040 Uiso 1 1 calc R U . . .
H2B_4 H 0.352438 0.209448 0.195627 0.040 Uiso 1 1 calc R U . . .
H2C_4 H 0.507606 0.266739 0.331290 0.040 Uiso 1 1 calc R U . . .
C3_4 C 0.44621(19) 0.28458(18) 0.00399(17) 0.0241(3) Uani 1 1 d . . . . .
H3A_4 H 0.450447 0.186536 -0.040604 0.036 Uiso 1 1 calc R U . . .
H3B_4 H 0.494731 0.354227 -0.031527 0.036 Uiso 1 1 calc R U . . .
H3C_4 H 0.340739 0.284050 -0.018728 0.036 Uiso 1 1 calc R U . . .
C1_5 C 0.76775(17) 0.84733(16) 0.44669(16) 0.0171(3) Uani 1 1 d . . . . .
H1_5 H 0.864289 0.823578 0.453077 0.021 Uiso 1 1 calc R U . . .
C2_5 C 0.77471(19) 0.89660(18) 0.59740(17) 0.0234(3) Uani 1 1 d . . . . .
H2A_5 H 0.866656 0.977089 0.657065 0.035 Uiso 1 1 calc R U . . .
H2B_5 H 0.775555 0.814667 0.634233 0.035 Uiso 1 1 calc R U . . .
H2C_5 H 0.686398 0.929782 0.597962 0.035 Uiso 1 1 calc R U . . .
C3_5 C 0.7623(2) 0.96690(18) 0.37962(18) 0.0252(3) Uani 1 1 d . . . . .
H3A_5 H 0.847700 1.053540 0.440566 0.038 Uiso 1 1 calc R U . . .
H3B_5 H 0.667771 0.992142 0.368258 0.038 Uiso 1 1 calc R U . . .
H3C_5 H 0.767997 0.932160 0.286764 0.038 Uiso 1 1 calc R U . . .

loop_
_atom_site_aniso_label
_atom_site_aniso_U_11
_atom_site_aniso_U_22
_atom_site_aniso_U_33
_atom_site_aniso_U_23
_atom_site_aniso_U_13
_atom_site_aniso_U_12
Cr1_1 0.01134(15) 0.01576(15) 0.01304(15) 0.00450(11) 0.00437(11) 0.00408(10)
Cl2_1 0.01287(18) 0.0259(2) 0.01686(19) 0.00971(15) 0.00555(14) 0.00519(14)
Cl1_1 0.01852(19) 0.02101(19) 0.01995(19) 0.00873(14) 0.00859(15) 0.00496(14)
O1_2 0.0268(6) 0.0192(5) 0.0161(5) 0.0067(4) 0.0086(5) 0.0087(4)
C2_2 0.0367(10) 0.0236(8) 0.0248(9) 0.0056(7) 0.0136(8) 0.0128(7)
C3_2 0.0293(9) 0.0248(8) 0.0218(8) 0.0026(7) 0.0085(7) 0.0035(7)
C4_2 0.0184(7) 0.0233(8) 0.0147(7) 0.0050(6) 0.0066(6) 0.0041(6)
C1_2 0.0409(10) 0.0242(8) 0.0247(9) 0.0118(7) 0.0160(8) 0.0183(7)
C1_3 0.0132(7) 0.0172(7) 0.0126(7) 0.0053(5) 0.0031(6) 0.0036(5)
N1_3 0.0116(6) 0.0165(6) 0.0151(6) 0.0050(5) 0.0040(5) 0.0034(5)
C2_3 0.0151(7) 0.0214(7) 0.0159(7) 0.0074(6) 0.0054(6) 0.0067(6)
N2_3 0.0126(6) 0.0171(6) 0.0152(6) 0.0048(5) 0.0038(5) 0.0035(5)
C3_3 0.0152(7) 0.0214(7) 0.0155(7) 0.0068(6) 0.0055(6) 0.0066(6)
C4_3 0.0146(7) 0.0245(8) 0.0229(8) 0.0075(6) 0.0061(6) 0.0048(6)
C5_3 0.0180(8) 0.0232(8) 0.0247(8) 0.0053(6) 0.0079(7) 0.0086(6)
C1_4 0.0163(7) 0.0157(7) 0.0190(8) 0.0033(6) 0.0046(6) 0.0039(6)
C2_4 0.0247(8) 0.0200(8) 0.0301(9) 0.0090(7) 0.0070(7) 0.0016(6)
C3_4 0.0216(8) 0.0259(8) 0.0193(8) 0.0017(6) 0.0055(7) 0.0070(6)
C1_5 0.0146(7) 0.0156(7) 0.0174(7) 0.0030(6) 0.0040(6) 0.0027(5)
C2_5 0.0234(8) 0.0243(8) 0.0175(8) 0.0031(6) 0.0055(7) 0.0054(6)
C3_5 0.0266(8) 0.0195(7) 0.0253(8) 0.0079(7) 0.0071(7) 0.0020(6)

loop_
_atom_type_symbol
_atom_type_description
_atom_type_scat_dispersion_real
_atom_type_scat_dispersion_imag
_atom_type_scat_source
C C 0.0181 0.0091 'International Tables Vol C Tables 4.2.6.8 and 6.1.1.4'
H H 0.0000 0.0000 'International Tables Vol C Tables 4.2.6.8 and 6.1.1.4'
N N 0.0311 0.0180 'International Tables Vol C Tables 4.2.6.8 and 6.1.1.4'
O O 0.0492 0.0322 'International Tables Vol C Tables 4.2.6.8 and 6.1.1.4'
Cl Cl 0.3639 0.7018 'International Tables Vol C Tables 4.2.6.8 and 6.1.1.4'
Cr Cr -0.1635 2.4439 'International Tables Vol C Tables 4.2.6.8 and 6.1.1.4'

loop_
_geom_angle_atom_site_label_1
_geom_angle_atom_site_label_2
_geom_angle_atom_site_label_3
_geom_angle
_geom_angle_site_symmetry_1
_geom_angle_site_symmetry_3
_geom_angle_publ_flag
C1_3 Cr1_1 O1_2 108.89(5) . . ?
C1_3 Cr1_1 Cl1_1 93.51(4) . . ?
O1_2 Cr1_1 Cl1_1 92.49(3) . . ?
C1_3 Cr1_1 Cl2_1 87.21(4) . . ?
O1_2 Cr1_1 Cl2_1 92.68(3) . . ?
Cl1_1 Cr1_1 Cl2_1 174.239(16) . . ?
C1_3 Cr1_1 Cl2_1 159.30(4) . 2_766 ?
O1_2 Cr1_1 Cl2_1 90.17(3) . 2_766 ?
Cl1_1 Cr1_1 Cl2_1 93.637(14) . 2_766 ?
Cl2_1 Cr1_1 Cl2_1 83.809(14) . 2_766 ?
Cr1_1 Cl2_1 Cr1_1 96.191(14) . 2_766 ?
C1_2 O1_2 C4_2 109.67(11) . . ?
C1_2 O1_2 Cr1_1 122.92(9) . . ?
C4_2 O1_2 Cr1_1 127.21(9) . . ?
C1_2 C2_2 C3_2 102.03(14) . . ?
C1_2 C2_2 H2A_2 111.4 . . ?
C3_2 C2_2 H2A_2 111.4 . . ?
C1_2 C2_2 H2AB_2 111.4 . . ?
C3_2 C2_2 H2AB_2 111.4 . . ?
H2A_2 C2_2 H2AB_2 109.2 . . ?
C4_2 C3_2 C2_2 102.61(13) . . ?
C4_2 C3_2 H3A_2 111.2 . . ?
C2_2 C3_2 H3A_2 111.2 . . ?
C4_2 C3_2 H3AB_2 111.2 . . ?
C2_2 C3_2 H3AB_2 111.2 . . ?
H3A_2 C3_2 H3AB_2 109.2 . . ?
O1_2 C4_2 C3_2 105.56(12) . . ?
O1_2 C4_2 H4A_2 110.6 . . ?
C3_2 C4_2 H4A_2 110.6 . . ?
O1_2 C4_2 H4AB_2 110.6 . . ?
C3_2 C4_2 H4AB_2 110.6 . . ?
H4A_2 C4_2 H4AB_2 108.8 . . ?
O1_2 C1_2 C2_2 105.34(13) . . ?
O1_2 C1_2 H1A_2 110.7 . . ?
C2_2 C1_2 H1A_2 110.7 . . ?
O1_2 C1_2 H1AB_2 110.7 . . ?
C2_2 C1_2 H1AB_2 110.7 . . ?
H1A_2 C1_2 H1AB_2 108.8 . . ?
N2_3 C1_3 N1_3 104.69(12) . . ?
N2_3 C1_3 Cr1_1 125.83(10) . . ?
N1_3 C1_3 Cr1_1 128.86(10) . . ?
C1_3 N1_3 C2_3 111.40(12) . . ?
C1_3 N1_3 C1_4 121.04(12) . . ?
C2_3 N1_3 C1_4 127.56(12) . . ?
C3_3 C2_3 N1_3 106.04(13) . . ?
C3_3 C2_3 C4_3 128.70(14) . . ?
N1_3 C2_3 C4_3 125.23(14) . . ?
C1_3 N2_3 C3_3 111.13(12) . . ?
C1_3 N2_3 C1_5 120.84(12) . . ?
C3_3 N2_3 C1_5 127.93(13) . . ?
C2_3 C3_3 N2_3 106.74(13) . . ?
C2_3 C3_3 C5_3 127.62(14) . . ?
N2_3 C3_3 C5_3 125.64(14) . . ?
C2_3 C4_3 H4A_3 109.5 . . ?
C2_3 C4_3 H4B_3 109.5 . . ?
H4A_3 C4_3 H4B_3 109.5 . . ?
C2_3 C4_3 H4C_3 109.5 . . ?
H4A_3 C4_3 H4C_3 109.5 . . ?
H4B_3 C4_3 H4C_3 109.5 . . ?
C3_3 C5_3 H5A_3 109.5 . . ?
C3_3 C5_3 H5B_3 109.5 . . ?
H5A_3 C5_3 H5B_3 109.5 . . ?
C3_3 C5_3 H5C_3 109.5 . . ?
H5A_3 C5_3 H5C_3 109.5 . . ?
H5B_3 C5_3 H5C_3 109.5 . . ?
N1_3 C1_4 C3_4 112.31(12) . . ?
N1_3 C1_4 C2_4 111.72(13) . . ?
C3_4 C1_4 C2_4 113.03(13) . . ?
N1_3 C1_4 H1_4 106.4 . . ?
C3_4 C1_4 H1_4 106.4 . . ?
C2_4 C1_4 H1_4 106.4 . . ?
C1_4 C2_4 H2A_4 109.5 . . ?
C1_4 C2_4 H2B_4 109.5 . . ?
H2A_4 C2_4 H2B_4 109.5 . . ?
C1_4 C2_4 H2C_4 109.5 . . ?
H2A_4 C2_4 H2C_4 109.5 . . ?
H2B_4 C2_4 H2C_4 109.5 . . ?
C1_4 C3_4 H3A_4 109.5 . . ?
C1_4 C3_4 H3B_4 109.5 . . ?
H3A_4 C3_4 H3B_4 109.5 . . ?
C1_4 C3_4 H3C_4 109.5 . . ?
H3A_4 C3_4 H3C_4 109.5 . . ?
H3B_4 C3_4 H3C_4 109.5 . . ?
N2_3 C1_5 C3_5 112.65(13) . . ?
N2_3 C1_5 C2_5 111.67(12) . . ?
C3_5 C1_5 C2_5 113.12(13) . . ?
N2_3 C1_5 H1_5 106.3 . . ?
C3_5 C1_5 H1_5 106.3 . . ?
C2_5 C1_5 H1_5 106.3 . . ?
C1_5 C2_5 H2A_5 109.5 . . ?
C1_5 C2_5 H2B_5 109.5 . . ?
H2A_5 C2_5 H2B_5 109.5 . . ?
C1_5 C2_5 H2C_5 109.5 . . ?
H2A_5 C2_5 H2C_5 109.5 . . ?
H2B_5 C2_5 H2C_5 109.5 . . ?
C1_5 C3_5 H3A_5 109.5 . . ?
C1_5 C3_5 H3B_5 109.5 . . ?
H3A_5 C3_5 H3B_5 109.5 . . ?
C1_5 C3_5 H3C_5 109.5 . . ?
H3A_5 C3_5 H3C_5 109.5 . . ?
H3B_5 C3_5 H3C_5 109.5 . . ?

loop_
_geom_bond_atom_site_label_1
_geom_bond_atom_site_label_2
_geom_bond_distance
_geom_bond_site_symmetry_2
_geom_bond_publ_flag
Cr1_1 C1_3 2.1397(15) . ?
Cr1_1 O1_2 2.3237(11) . ?
Cr1_1 Cl1_1 2.3505(4) . ?
Cr1_1 Cl2_1 2.4161(4) . ?
Cr1_1 Cl2_1 2.4601(4) 2_766 ?
O1_2 C1_2 1.4433(19) . ?
O1_2 C4_2 1.4559(18) . ?
C2_2 C1_2 1.515(2) . ?
C2_2 C3_2 1.520(2) . ?
C2_2 H2A_2 0.9900 . ?
C2_2 H2AB_2 0.9900 . ?
C3_2 C4_2 1.515(2) . ?
C3_2 H3A_2 0.9900 . ?
C3_2 H3AB_2 0.9900 . ?
C4_2 H4A_2 0.9900 . ?
C4_2 H4AB_2 0.9900 . ?
C1_2 H1A_2 0.9900 . ?
C1_2 H1AB_2 0.9900 . ?
C1_3 N2_3 1.3560(19) . ?
C1_3 N1_3 1.3562(19) . ?
N1_3 C2_3 1.4003(19) . ?
N1_3 C1_4 1.4776(19) . ?
C2_3 C3_3 1.358(2) . ?
C2_3 C4_3 1.491(2) . ?
N2_3 C3_3 1.3969(19) . ?
N2_3 C1_5 1.4816(19) . ?
C3_3 C5_3 1.498(2) . ?
C4_3 H4A_3 0.9800 . ?
C4_3 H4B_3 0.9800 . ?
C4_3 H4C_3 0.9800 . ?
C5_3 H5A_3 0.9800 . ?
C5_3 H5B_3 0.9800 . ?
C5_3 H5C_3 0.9800 . ?
C1_4 C3_4 1.522(2) . ?
C1_4 C2_4 1.527(2) . ?
C1_4 H1_4 1.0000 . ?
C2_4 H2A_4 0.9800 . ?
C2_4 H2B_4 0.9800 . ?
C2_4 H2C_4 0.9800 . ?
C3_4 H3A_4 0.9800 . ?
C3_4 H3B_4 0.9800 . ?
C3_4 H3C_4 0.9800 . ?
C1_5 C3_5 1.519(2) . ?
C1_5 C2_5 1.522(2) . ?
C1_5 H1_5 1.0000 . ?
C2_5 H2A_5 0.9800 . ?
C2_5 H2B_5 0.9800 . ?
C2_5 H2C_5 0.9800 . ?
C3_5 H3A_5 0.9800 . ?
C3_5 H3B_5 0.9800 . ?
C3_5 H3C_5 0.9800 . ?

loop_
_geom_torsion_atom_site_label_1
_geom_torsion_atom_site_label_2
_geom_torsion_atom_site_label_3
_geom_torsion_atom_site_label_4
_geom_torsion
_geom_torsion_site_symmetry_1
_geom_torsion_site_symmetry_2
_geom_torsion_site_symmetry_3
_geom_torsion_site_symmetry_4
_geom_torsion_publ_flag
C1_2 C2_2 C3_2 C4_2 37.86(17) . . . . ?
C1_2 O1_2 C4_2 C3_2 8.29(16) . . . . ?
Cr1_1 O1_2 C4_2 C3_2 -166.70(10) . . . . ?
C2_2 C3_2 C4_2 O1_2 -28.97(16) . . . . ?
C4_2 O1_2 C1_2 C2_2 16.06(18) . . . . ?
Cr1_1 O1_2 C1_2 C2_2 -168.69(11) . . . . ?
C3_2 C2_2 C1_2 O1_2 -33.56(18) . . . . ?
N2_3 C1_3 N1_3 C2_3 -0.71(16) . . . . ?
Cr1_1 C1_3 N1_3 C2_3 170.57(10) . . . . ?
N2_3 C1_3 N1_3 C1_4 179.51(12) . . . . ?
Cr1_1 C1_3 N1_3 C1_4 -9.2(2) . . . . ?
C1_3 N1_3 C2_3 C3_3 0.54(16) . . . . ?
C1_4 N1_3 C2_3 C3_3 -179.69(14) . . . . ?
C1_3 N1_3 C2_3 C4_3 -177.58(14) . . . . ?
C1_4 N1_3 C2_3 C4_3 2.2(2) . . . . ?
N1_3 C1_3 N2_3 C3_3 0.61(16) . . . . ?
Cr1_1 C1_3 N2_3 C3_3 -171.02(10) . . . . ?
N1_3 C1_3 N2_3 C1_5 177.25(12) . . . . ?
Cr1_1 C1_3 N2_3 C1_5 5.62(19) . . . . ?
N1_3 C2_3 C3_3 N2_3 -0.14(16) . . . . ?
C4_3 C2_3 C3_3 N2_3 177.90(15) . . . . ?
N1_3 C2_3 C3_3 C5_3 179.55(14) . . . . ?
C4_3 C2_3 C3_3 C5_3 -2.4(3) . . . . ?
C1_3 N2_3 C3_3 C2_3 -0.30(17) . . . . ?
C1_5 N2_3 C3_3 C2_3 -176.63(14) . . . . ?
C1_3 N2_3 C3_3 C5_3 -179.99(14) . . . . ?
C1_5 N2_3 C3_3 C5_3 3.7(2) . . . . ?
C1_3 N1_3 C1_4 C3_4 -114.47(15) . . . . ?
C2_3 N1_3 C1_4 C3_4 65.78(19) . . . . ?
C1_3 N1_3 C1_4 C2_4 117.31(15) . . . . ?
C2_3 N1_3 C1_4 C2_4 -62.43(19) . . . . ?
C1_3 N2_3 C1_5 C3_5 117.59(15) . . . . ?
C3_3 N2_3 C1_5 C3_5 -66.39(19) . . . . ?
C1_3 N2_3 C1_5 C2_5 -113.82(15) . . . . ?
C3_3 N2_3 C1_5 C2_5 62.20(19) . . . . ?
